data_1514399
loop_
_publ_author_name
'Ley, David'
'Gerbig, Dennis'
'Schreiner, Peter R.'

_publ_section_title
;
 Tunneling control of chemical reactions: C--H insertion versus
 H-tunneling in tert-butylhydroxycarbene
;
_journal_issue 2
_journal_name_full 'Chemical Science'
_journal_page_first 677
_journal_paper_doi 10.1039/c2sc21555a
_journal_volume 4
_journal_year 2013
_chemical_formula_sum 'C12 H20 O6'
_chemical_formula_weight 260.28
_chemical_name_common
;
tert.-butylglyoxylic acid dimer
;
_chemical_name_systematic
;
?
;
_space_group_IT_number 14
_symmetry_cell_setting monoclinic
_symmetry_space_group_name_Hall '-P 2ybc'
_symmetry_space_group_name_H-M 'P 1 21/c 1'
_atom_sites_solution_hydrogens geom
_atom_sites_solution_primary direct
_atom_sites_solution_secondary difmap
_audit_creation_method SHELXL-97
_cell_angle_alpha 90.00
_cell_angle_beta 98.695(11)
_cell_angle_gamma 90.00
_cell_formula_units_Z 4
_cell_length_a 6.0689(6)
_cell_length_b 11.6990(13)
_cell_length_c 19.4385(19)
_cell_measurement_temperature 293(2)
_cell_volume 1364.3(2)
_computing_structure_refinement 'SHELXL-97 (Sheldrick, 1997)'
_computing_structure_solution 'SHELXS-97 (Sheldrick, 1990)'
_diffrn_ambient_temperature 293(2)
_diffrn_measured_fraction_theta_full 0.932
_diffrn_measured_fraction_theta_max 0.932
_diffrn_radiation_monochromator graphite
_diffrn_radiation_source 'fine-focus sealed tube'
_diffrn_radiation_type MoK\a
_diffrn_radiation_wavelength 0.71073
_diffrn_reflns_av_R_equivalents 0.0487
_diffrn_reflns_av_sigmaI/netI 0.0317
_diffrn_reflns_limit_h_max 7
_diffrn_reflns_limit_h_min -7
_diffrn_reflns_limit_k_max 14
_diffrn_reflns_limit_k_min -14
_diffrn_reflns_limit_l_max 24
_diffrn_reflns_limit_l_min -24
_diffrn_reflns_number 10823
_diffrn_reflns_theta_full 26.99
_diffrn_reflns_theta_max 26.99
_diffrn_reflns_theta_min 3.63
_exptl_absorpt_coefficient_mu 0.101
_exptl_absorpt_correction_type none
_exptl_crystal_colour colourless
_exptl_crystal_density_diffrn 1.267
_exptl_crystal_density_method 'not measured'
_exptl_crystal_description block
_exptl_crystal_F_000 560
_exptl_crystal_size_max 0.25
_exptl_crystal_size_mid 0.24
_exptl_crystal_size_min 0.18
_refine_diff_density_max 0.352
_refine_diff_density_min -0.175
_refine_diff_density_rms 0.042
_refine_ls_extinction_method none
_refine_ls_goodness_of_fit_ref 0.686
_refine_ls_hydrogen_treatment constr
_refine_ls_matrix_type full
_refine_ls_number_parameters 165
_refine_ls_number_reflns 2774
_refine_ls_number_restraints 0
_refine_ls_restrained_S_all 0.686
_refine_ls_R_factor_all 0.0480
_refine_ls_R_factor_gt 0.0414
_refine_ls_shift/su_max 0.000
_refine_ls_shift/su_mean 0.000
_refine_ls_structure_factor_coef Fsqd
_refine_ls_weighting_details 'calc w=1/[\s^2^(Fo^2^)+(0.2000P)^2^+0.0000P] where P=(Fo^2^+2Fc^2^)/3'
_refine_ls_weighting_scheme calc
_refine_ls_wR_factor_gt 0.1452
_refine_ls_wR_factor_ref 0.1566
_reflns_number_gt 2346
_reflns_number_total 2774
_reflns_threshold_expression >2sigma(I)
_cod_data_source_file c2sc21555a.txt
_cod_data_source_block shre267p
_cod_depositor_comments
;
The following automatic conversions were performed:

'_symmetry_cell_setting' value 'Monoclinic' changed to 'monoclinic'
according to
/usr/data/users/saulius/automatic-downloads/retrospective/RSC/lib/dictionaries/cif_core.dic
dictionary named 'cif_core.dic' version 2.4.2 from 2011-04-26.

Automatic conversion script
Id: cif_fix_values 2281 2013-09-26 08:29:07Z andrius 
;
_cod_original_sg_symbol_H-M p_1_21/c_1
_cod_database_code 1514399

loop_
_symmetry_equiv_pos_as_xyz
'x, y, z'
'-x, y+1/2, -z+1/2'
'-x, -y, -z'
'x, -y-1/2, z-1/2'

loop_
_atom_site_label
_atom_site_type_symbol
_atom_site_fract_x
_atom_site_fract_y
_atom_site_fract_z
_atom_site_U_iso_or_equiv
_atom_site_adp_type
_atom_site_occupancy
_atom_site_symmetry_multiplicity
_atom_site_calc_flag
_atom_site_refinement_flags
O1 O 0.37867(14) 0.22358(6) 0.15439(4) 0.0208(2) Uani 1 1 d .
O2 O 0.05018(14) 0.13710(7) 0.11526(5) 0.0259(3) Uani 1 1 d .
O3 O 0.54593(17) 0.12790(8) 0.04014(6) 0.0396(3) Uani 1 1 d .
O4 O 0.47464(16) 0.04024(7) 0.19407(5) 0.0306(3) Uani 1 1 d .
O5 O 0.24310(18) 0.01771(9) 0.03061(6) 0.0427(3) Uani 1 1 d .
O6 O -0.02029(18) 0.05370(8) 0.21239(6) 0.0384(3) Uani 1 1 d .
C7 C 0.23836(19) 0.19342(9) 0.09311(6) 0.0222(3) Uani 1 1 d .
C8 C 0.1578(2) 0.30095(10) 0.05067(7) 0.0278(3) Uani 1 1 d .
C9 C 0.3560(2) 0.10593(10) 0.05140(7) 0.0261(3) Uani 1 1 d .
C10 C 0.1074(2) 0.10300(9) 0.18121(7) 0.0264(3) Uani 1 1 d .
C11 C 0.4065(2) 0.19014(11) 0.27782(7) 0.0303(3) Uani 1 1 d .
C12 C 0.3602(3) 0.37063(11) 0.03674(8) 0.0339(3) Uani 1 1 d .
H12A H 0.4473 0.3922 0.0802 0.051 Uiso 1 1 calc R
H12B H 0.3105 0.4381 0.0108 0.051 Uiso 1 1 calc R
H12C H 0.4498 0.3253 0.0105 0.051 Uiso 1 1 calc R
C13 C 0.3522(2) 0.13838(9) 0.20482(7) 0.0241(3) Uani 1 1 d .
C14 C 0.2507(3) 0.29018(13) 0.28546(9) 0.0379(4) Uani 1 1 d .
H14A H 0.2672 0.3472 0.2511 0.057 Uiso 1 1 calc R
H14B H 0.2875 0.3227 0.3311 0.057 Uiso 1 1 calc R
H14C H 0.0993 0.2636 0.2790 0.057 Uiso 1 1 calc R
C15 C 0.0171(3) 0.26598(14) -0.01788(9) 0.0437(4) Uani 1 1 d .
H15A H 0.1055 0.2204 -0.0444 0.066 Uiso 1 1 calc R
H15B H -0.0339 0.3332 -0.0439 0.066 Uiso 1 1 calc R
H15C H -0.1090 0.2223 -0.0085 0.066 Uiso 1 1 calc R
C16 C 0.0174(3) 0.37311(13) 0.09330(10) 0.0428(4) Uani 1 1 d .
H16A H 0.1063 0.3949 0.1364 0.064 Uiso 1 1 calc R
H16B H -0.1084 0.3293 0.1027 0.064 Uiso 1 1 calc R
H16C H -0.0339 0.4404 0.0675 0.064 Uiso 1 1 calc R
C17 C 0.6462(3) 0.23400(15) 0.28834(9) 0.0426(4) Uani 1 1 d .
H17A H 0.6619 0.2910 0.2539 0.064 Uiso 1 1 calc R
H17B H 0.7459 0.1717 0.2838 0.064 Uiso 1 1 calc R
H17C H 0.6815 0.2669 0.3339 0.064 Uiso 1 1 calc R
C18 C 0.3789(4) 0.09839(17) 0.33174(9) 0.0582(5) Uani 1 1 d .
H18A H 0.4131 0.1303 0.3776 0.087 Uiso 1 1 calc R
H18B H 0.4783 0.0360 0.3270 0.087 Uiso 1 1 calc R
H18C H 0.2279 0.0712 0.3245 0.087 Uiso 1 1 calc R
H19 H 0.6150 0.0599 0.1930 0.072(7) Uiso 1 1 d R
H20 H 0.3067 -0.0248 0.0040 0.143(15) Uiso 1 1 d R

loop_
_atom_site_aniso_label
_atom_site_aniso_U_11
_atom_site_aniso_U_22
_atom_site_aniso_U_33
_atom_site_aniso_U_23
_atom_site_aniso_U_13
_atom_site_aniso_U_12
O1 0.0200(4) 0.0187(4) 0.0235(5) 0.0012(3) 0.0023(4) -0.0017(3)
O2 0.0171(5) 0.0267(4) 0.0348(5) -0.0003(3) 0.0062(4) -0.0038(3)
O3 0.0298(6) 0.0353(5) 0.0580(7) -0.0130(4) 0.0210(5) -0.0083(4)
O4 0.0299(5) 0.0197(4) 0.0432(6) 0.0025(3) 0.0089(5) 0.0063(3)
O5 0.0326(6) 0.0376(5) 0.0595(7) -0.0247(5) 0.0123(6) -0.0118(4)
O6 0.0362(6) 0.0307(5) 0.0525(7) 0.0057(4) 0.0208(5) -0.0065(4)
C7 0.0165(6) 0.0225(5) 0.0277(6) -0.0014(4) 0.0038(5) -0.0027(4)
C8 0.0231(6) 0.0286(6) 0.0302(7) 0.0052(5) -0.0006(6) -0.0007(4)
C9 0.0231(6) 0.0259(6) 0.0299(6) -0.0055(4) 0.0060(5) -0.0038(4)
C10 0.0259(6) 0.0170(5) 0.0381(7) 0.0001(4) 0.0109(6) 0.0005(4)
C11 0.0315(7) 0.0341(7) 0.0256(6) 0.0008(5) 0.0055(6) 0.0026(5)
C12 0.0331(7) 0.0292(6) 0.0377(8) 0.0092(5) -0.0005(6) -0.0060(5)
C13 0.0245(6) 0.0186(5) 0.0302(6) 0.0042(4) 0.0078(5) 0.0026(4)
C14 0.0336(8) 0.0386(7) 0.0432(8) -0.0131(6) 0.0113(7) -0.0001(5)
C15 0.0383(9) 0.0508(9) 0.0368(8) 0.0113(6) -0.0113(7) -0.0098(6)
C16 0.0419(9) 0.0359(7) 0.0512(9) 0.0093(6) 0.0093(8) 0.0183(6)
C17 0.0297(8) 0.0622(10) 0.0340(8) -0.0102(7) -0.0018(7) 0.0037(6)
C18 0.0880(16) 0.0566(10) 0.0314(8) 0.0138(7) 0.0131(10) 0.0061(9)

loop_
_atom_type_symbol
_atom_type_description
_atom_type_scat_dispersion_real
_atom_type_scat_dispersion_imag
_atom_type_scat_source
C C 0.0033 0.0016 'International Tables Vol C Tables 4.2.6.8 and 6.1.1.4'
H H 0.0000 0.0000 'International Tables Vol C Tables 4.2.6.8 and 6.1.1.4'
O O 0.0106 0.0060 'International Tables Vol C Tables 4.2.6.8 and 6.1.1.4'

loop_
_geom_angle_atom_site_label_1
_geom_angle_atom_site_label_2
_geom_angle_atom_site_label_3
_geom_angle
C7 O1 C13 106.97(9)
C10 O2 C7 108.68(10)
O1 C7 O2 105.59(9)
O1 C7 C8 110.62(9)
O2 C7 C8 109.37(10)
O1 C7 C9 110.07(10)
O2 C7 C9 107.70(9)
C8 C7 C9 113.18(10)
C15 C8 C16 109.69(13)
C15 C8 C12 110.26(11)
C16 C8 C12 109.24(12)
C15 C8 C7 109.79(11)
C16 C8 C7 108.53(10)
C12 C8 C7 109.30(11)
O3 C9 O5 125.93(11)
O3 C9 C7 118.27(11)
O5 C9 C7 115.79(10)
O6 C10 O2 122.20(13)
O6 C10 C13 130.11(13)
O2 C10 C13 107.69(9)
C14 C11 C17 108.73(12)
C14 C11 C18 109.79(12)
C17 C11 C18 110.21(15)
C14 C11 C13 110.10(12)
C17 C11 C13 108.89(10)
C18 C11 C13 109.10(12)
O4 C13 O1 110.71(9)
O4 C13 C11 114.69(11)
O1 C13 C11 109.28(9)
O4 C13 C10 104.14(9)
O1 C13 C10 100.75(10)
C11 C13 C10 116.34(10)

loop_
_geom_bond_atom_site_label_1
_geom_bond_atom_site_label_2
_geom_bond_distance
O1 C7 1.4007(15)
O1 C13 1.4240(13)
O2 C10 1.3374(17)
O2 C7 1.4396(13)
O3 C9 1.2325(16)
O4 C13 1.4003(13)
O5 C9 1.2705(16)
O6 C10 1.2012(15)
C7 C8 1.5428(17)
C7 C9 1.5459(15)
C8 C15 1.526(2)
C8 C16 1.5294(19)
C8 C12 1.5323(17)
C10 C13 1.5437(18)
C11 C14 1.5258(18)
C11 C17 1.527(2)
C11 C18 1.527(2)
C11 C13 1.5322(18)
